data_2014552
loop_
_publ_author_name
'Oliveira, P. E. S. de'
'Conserva, L.M.'
'De Simone, C.A.'
'Pereira, M.A.'
'Malta, V.R.S.'
'Imbroisi, D.O.'

_publ_section_title
;
 A pimpinellin monomer and dimer isolated from the roots of
 <i>Esenbeckia grandiflora</i>
;
_journal_issue 12
_journal_name_full 'Acta Crystallographica Section C'
_journal_page_first o900
_journal_page_last o902
_journal_paper_doi 10.1107/S0108270104023777
_journal_volume 60
_journal_year 2004
_chemical_formula_iupac 'C13 H10 O5'
_chemical_formula_moiety 'C13 H10 O5'
_chemical_formula_sum 'C13 H10 O5'
_chemical_formula_weight 246.21
_chemical_name_systematic
;
5,6-dimethoxy-2H-furo[2,3-h]-1-benzopyran-2-one
;
_space_group_IT_number 14
_symmetry_cell_setting monoclinic
_symmetry_space_group_name_Hall '-P 2yn'
_symmetry_space_group_name_H-M 'P 1 21/n 1'
_atom_sites_solution_hydrogens geom
_atom_sites_solution_primary direct
_atom_sites_solution_secondary difmap
_audit_creation_method SHELXL-97
_cell_angle_alpha 90.00
_cell_angle_beta 91.733(2)
_cell_angle_gamma 90.00
_cell_formula_units_Z 4
_cell_length_a 3.90690(10)
_cell_length_b 13.4984(5)
_cell_length_c 20.9360(9)
_cell_measurement_reflns_used 2383
_cell_measurement_temperature 293(2)
_cell_measurement_theta_max 27.485
_cell_measurement_theta_min 0.998
_cell_volume 1103.59(7)
_computing_cell_refinement 'HKL Scalepack (Otwinowski & Minor, 1997)'
_computing_data_collection 'Collect (Nonius, 1997--2000)'
_computing_data_reduction 'HKL  Denzo (Otwinowski & Minor, 1997) and Scalepack'
_computing_molecular_graphics 'Ortep-3 (Farrugia, 1997)'
_computing_publication_material 'WinGX (Farrugia, 1999)'
_computing_structure_refinement 'SHELXL97 (Sheldrick, 1997)'
_computing_structure_solution 'SHELXS97 (Sheldrick, 1997)'
_diffrn_ambient_temperature 293(2)
_diffrn_detector_area_resol_mean 9
_diffrn_measured_fraction_theta_full 0.985
_diffrn_measured_fraction_theta_max 0.985
_diffrn_measurement_device_type 'Nonius KappaCCD'
_diffrn_measurement_method 'CCD rotation images,thick slices'
_diffrn_radiation_monochromator 'horizonally mounted graphite crystal'
_diffrn_radiation_source 'Enraf Nonius FR590'
_diffrn_radiation_type MoK\a
_diffrn_radiation_wavelength 0.71073
_diffrn_reflns_av_R_equivalents 0.0288
_diffrn_reflns_av_sigmaI/netI 0.0468
_diffrn_reflns_limit_h_max 5
_diffrn_reflns_limit_h_min -5
_diffrn_reflns_limit_k_max 17
_diffrn_reflns_limit_k_min -16
_diffrn_reflns_limit_l_max 27
_diffrn_reflns_limit_l_min -27
_diffrn_reflns_number 4519
_diffrn_reflns_theta_full 27.50
_diffrn_reflns_theta_max 27.50
_diffrn_reflns_theta_min 3.17
_exptl_absorpt_coefficient_mu 0.115
_exptl_absorpt_correction_type none
_exptl_crystal_colour colourless
_exptl_crystal_density_diffrn 1.482
_exptl_crystal_density_method 'not measured'
_exptl_crystal_description irregular
_exptl_crystal_F_000 512
_exptl_crystal_size_max 0.30
_exptl_crystal_size_mid 0.23
_exptl_crystal_size_min 0.20
_refine_diff_density_max 0.165
_refine_diff_density_min -0.174
_refine_ls_extinction_method none
_refine_ls_goodness_of_fit_ref 1.027
_refine_ls_hydrogen_treatment constr
_refine_ls_matrix_type full
_refine_ls_number_parameters 163
_refine_ls_number_reflns 2491
_refine_ls_number_restraints 0
_refine_ls_restrained_S_all 1.027
_refine_ls_R_factor_all 0.0916
_refine_ls_R_factor_gt 0.0557
_refine_ls_shift/su_max 0.000
_refine_ls_shift/su_mean 0.000
_refine_ls_structure_factor_coef Fsqd
_refine_ls_weighting_details 'calc w=1/[\s^2^(Fo^2^)+(0.0642P)^2^+0.3P] where P=(Fo^2^+2Fc^2^)/3'
_refine_ls_weighting_scheme calc
_refine_ls_wR_factor_gt 0.1328
_refine_ls_wR_factor_ref 0.1529
_reflns_number_gt 1609
_reflns_number_total 2491
_reflns_threshold_expression I>2\s(I)
_cod_data_source_file sq1167.cif
_cod_data_source_block I
_cod_original_sg_symbol_H-M 'P 21/n'
_cod_database_code 2014552
_cod_database_fobs_code 2014552

loop_
_symmetry_equiv_pos_as_xyz
'x, y, z'
'-x+1/2, y+1/2, -z+1/2'
'-x, -y, -z'
'x-1/2, -y-1/2, z-1/2'

loop_
_atom_site_label
_atom_site_fract_x
_atom_site_fract_y
_atom_site_fract_z
_atom_site_U_iso_or_equiv
_atom_site_adp_type
_atom_site_calc_flag
_atom_site_refinement_flags
_atom_site_occupancy
_atom_site_disorder_assembly
_atom_site_disorder_group
_atom_site_type_symbol
O1 -0.1010(4) 0.07361(12) 0.32582(8) 0.0696(5) Uani d . 1 . . O
O2 0.4243(4) 0.18375(10) 0.51332(6) 0.0544(4) Uani d . 1 . . O
O3 0.7100(5) 0.22720(13) 0.60130(8) 0.0786(5) Uani d . 1 . . O
O4 -0.1060(4) 0.42473(11) 0.37492(8) 0.0711(5) Uani d . 1 . . O
O5 -0.3036(4) 0.27488(13) 0.28805(7) 0.0699(5) Uani d . 1 . . O
C1 0.5346(6) 0.25514(17) 0.55638(10) 0.0582(5) Uani d . 1 . . C
C2 0.4344(6) 0.35532(17) 0.54245(11) 0.0613(6) Uani d . 1 . . C
H2 0.4918 0.4049 0.5717 0.074 Uiso calc R 1 . . H
C3 0.2607(5) 0.37929(15) 0.48852(10) 0.0565(5) Uani d . 1 . . C
H3 0.2056 0.4452 0.4804 0.068 Uiso calc R 1 . . H
C4 0.1588(5) 0.30507(14) 0.44328(9) 0.0475(5) Uani d . 1 . . C
C5 -0.0196(5) 0.32681(15) 0.38513(10) 0.0530(5) Uani d . 1 . . C
C6 -0.1146(5) 0.25349(16) 0.34247(9) 0.0539(5) Uani d . 1 . . C
C7 -0.0244(5) 0.15693(16) 0.36050(9) 0.0527(5) Uani d . 1 . . C
C8 0.0289(7) -0.00418(18) 0.36185(13) 0.0763(7) Uani d . 1 . . C
H8 0.0115 -0.0702 0.3495 0.092 Uiso calc R 1 . . H
C9 0.1813(6) 0.02544(16) 0.41607(11) 0.0634(6) Uani d . 1 . . C
H9 0.2866 -0.0142 0.4472 0.076 Uiso calc R 1 . . H
C10 0.1501(5) 0.13148(14) 0.41669(9) 0.0496(5) Uani d . 1 . . C
C11 0.2426(5) 0.20780(14) 0.45801(9) 0.0463(5) Uani d . 1 . . C
C12 0.0408(7) 0.4709(2) 0.32075(14) 0.0838(8) Uani d . 1 . . C
H12A -0.0345 0.5385 0.3180 0.126 Uiso calc R 1 . . H
H12B -0.0304 0.4362 0.2826 0.126 Uiso calc R 1 . . H
H12C 0.2860 0.4691 0.3253 0.126 Uiso calc R 1 . . H
C13 -0.1518(7) 0.2463(2) 0.22933(11) 0.0842(8) Uani d . 1 . . C
H13A -0.3020 0.2641 0.1940 0.126 Uiso calc R 1 . . H
H13B -0.1152 0.1760 0.2292 0.126 Uiso calc R 1 . . H
H13C 0.0635 0.2797 0.2254 0.126 Uiso calc R 1 . . H

loop_
_atom_site_aniso_label
_atom_site_aniso_U_11
_atom_site_aniso_U_22
_atom_site_aniso_U_33
_atom_site_aniso_U_12
_atom_site_aniso_U_13
_atom_site_aniso_U_23
O1 0.0798(10) 0.0614(10) 0.0667(10) -0.0030(8) -0.0127(8) -0.0093(8)
O2 0.0633(8) 0.0502(8) 0.0495(8) 0.0029(6) -0.0036(6) 0.0021(6)
O3 0.0926(12) 0.0841(12) 0.0578(10) 0.0045(9) -0.0177(9) -0.0002(8)
O4 0.0817(11) 0.0557(9) 0.0761(11) 0.0201(8) 0.0035(8) 0.0138(8)
O5 0.0613(9) 0.0907(12) 0.0572(9) 0.0150(8) -0.0089(7) 0.0086(8)
C1 0.0640(13) 0.0621(13) 0.0486(12) -0.0022(10) 0.0029(10) -0.0035(10)
C2 0.0681(13) 0.0579(13) 0.0582(13) -0.0009(10) 0.0039(11) -0.0124(10)
C3 0.0607(12) 0.0455(11) 0.0638(13) 0.0048(9) 0.0088(10) -0.0022(10)
C4 0.0466(10) 0.0446(10) 0.0517(11) 0.0046(8) 0.0070(8) -0.0001(8)
C5 0.0512(11) 0.0492(11) 0.0590(12) 0.0101(9) 0.0065(9) 0.0082(10)
C6 0.0483(11) 0.0633(13) 0.0501(11) 0.0057(9) 0.0001(9) 0.0073(10)
C7 0.0523(11) 0.0557(12) 0.0500(11) -0.0004(9) 0.0007(9) -0.0040(9)
C8 0.0931(18) 0.0508(13) 0.0842(18) -0.0008(12) -0.0115(15) -0.0077(12)
C9 0.0750(14) 0.0467(12) 0.0681(14) 0.0021(10) -0.0049(11) -0.0005(10)
C10 0.0518(10) 0.0459(11) 0.0513(11) 0.0011(8) 0.0039(9) 0.0014(9)
C11 0.0457(10) 0.0474(11) 0.0459(10) 0.0029(8) 0.0043(8) 0.0026(8)
C12 0.0845(17) 0.0694(16) 0.097(2) 0.0014(13) -0.0056(15) 0.0274(15)
C13 0.0858(18) 0.113(2) 0.0535(14) 0.0137(16) -0.0088(12) -0.0014(14)

loop_
_atom_type_symbol
_atom_type_description
_atom_type_scat_dispersion_real
_atom_type_scat_dispersion_imag
_atom_type_scat_source
C C 0.0033 0.0016 'International Tables Vol C Tables 4.2.6.8 and 6.1.1.4'
H H 0.0000 0.0000 'International Tables Vol C Tables 4.2.6.8 and 6.1.1.4'
O O 0.0106 0.0060 'International Tables Vol C Tables 4.2.6.8 and 6.1.1.4'

loop_
_geom_angle_atom_site_label_1
_geom_angle_atom_site_label_2
_geom_angle_atom_site_label_3
_geom_angle
C7 O1 C8 105.34(17)
C11 O2 C1 121.80(16)
C5 O4 C12 116.03(18)
C6 O5 C13 115.47(17)
O3 C1 O2 116.7(2)
O3 C1 C2 126.7(2)
O2 C1 C2 116.58(18)
C3 C2 C1 121.8(2)
C3 C2 H2 119.1
C1 C2 H2 119.1
C2 C3 C4 120.9(2)
C2 C3 H3 119.5
C4 C3 H3 119.5
C11 C4 C5 119.66(18)
C11 C4 C3 117.28(18)
C5 C4 C3 123.06(18)
C6 C5 O4 121.91(18)
C6 C5 C4 121.68(18)
O4 C5 C4 116.35(19)
O5 C6 C5 121.08(19)
O5 C6 C7 123.09(19)
C5 C6 C7 115.72(18)
O1 C7 C10 109.96(18)
O1 C7 C6 125.02(18)
C10 C7 C6 125.01(19)
C9 C8 O1 112.7(2)
C9 C8 H8 123.6
O1 C8 H8 123.6
C8 C9 C10 105.8(2)
C8 C9 H9 127.1
C10 C9 H9 127.1
C7 C10 C11 117.25(18)
C7 C10 C9 106.21(18)
C11 C10 C9 136.53(19)
O2 C11 C4 121.48(18)
O2 C11 C10 117.83(17)
C4 C11 C10 120.67(18)
O4 C12 H12A 109.5
O4 C12 H12B 109.5
H12A C12 H12B 109.5
O4 C12 H12C 109.5
H12A C12 H12C 109.5
H12B C12 H12C 109.5
O5 C13 H13A 109.5
O5 C13 H13B 109.5
H13A C13 H13B 109.5
O5 C13 H13C 109.5
H13A C13 H13C 109.5
H13B C13 H13C 109.5

loop_
_geom_bond_atom_site_label_1
_geom_bond_atom_site_label_2
_geom_bond_site_symmetry_2
_geom_bond_distance
_geom_bond_publ_flag
O1 C7 . 1.367(3) ?
O1 C8 . 1.381(3) ?
O2 C11 . 1.379(2) ?
O2 C1 . 1.380(3) ?
O3 C1 . 1.207(2) ?
O4 C5 . 1.379(2) ?
O4 C12 . 1.430(3) ?
O5 C6 . 1.370(2) ?
O5 C13 . 1.434(3) ?
C1 C2 . 1.435(3) ?
C2 C3 . 1.339(3) ?
C2 H2 . 0.9300 ?
C3 C4 . 1.427(3) ?
C3 H3 . 0.9300 ?
C4 C11 . 1.386(3) ?
C4 C5 . 1.415(3) ?
C5 C6 . 1.376(3) ?
C6 C7 . 1.399(3) ?
C7 C10 . 1.385(3) ?
C8 C9 . 1.327(3) ?
C8 H8 . 0.9300 ?
C9 C10 . 1.437(3) ?
C9 H9 . 0.9300 ?
C10 C11 . 1.386(3) ?
C12 H12A . 0.9600 ?
C12 H12B . 0.9600 ?
C12 H12C . 0.9600 ?
C13 H13A . 0.9600 ?
C13 H13B . 0.9600 ?
C13 H13C . 0.9600 ?

loop_
_geom_torsion_atom_site_label_1
_geom_torsion_atom_site_label_2
_geom_torsion_atom_site_label_3
_geom_torsion_atom_site_label_4
_geom_torsion
C11 O2 C1 O3 -175.50(19)
C11 O2 C1 C2 3.3(3)
O3 C1 C2 C3 174.7(2)
O2 C1 C2 C3 -3.9(3)
C1 C2 C3 C4 1.9(3)
C2 C3 C4 C11 0.9(3)
C2 C3 C4 C5 -178.8(2)
C12 O4 C5 C6 -64.7(3)
C12 O4 C5 C4 118.1(2)
C11 C4 C5 C6 0.3(3)
C3 C4 C5 C6 -179.94(19)
C11 C4 C5 O4 177.51(18)
C3 C4 C5 O4 -2.7(3)
C13 O5 C6 C5 122.7(2)
C13 O5 C6 C7 -61.4(3)
O4 C5 C6 O5 -0.7(3)
C4 C5 C6 O5 176.35(18)
O4 C5 C6 C7 -176.90(18)
C4 C5 C6 C7 0.2(3)
C8 O1 C7 C10 0.2(2)
C8 O1 C7 C6 -178.7(2)
O5 C6 C7 O1 2.4(3)
C5 C6 C7 O1 178.46(19)
O5 C6 C7 C10 -176.34(18)
C5 C6 C7 C10 -0.2(3)
C7 O1 C8 C9 -0.3(3)
O1 C8 C9 C10 0.3(3)
O1 C7 C10 C11 -179.02(17)
C6 C7 C10 C11 -0.2(3)
O1 C7 C10 C9 0.0(2)
C6 C7 C10 C9 178.8(2)
C8 C9 C10 C7 -0.1(3)
C8 C9 C10 C11 178.6(3)
C1 O2 C11 C4 -0.6(3)
C1 O2 C11 C10 178.31(17)
C5 C4 C11 O2 178.20(17)
C3 C4 C11 O2 -1.6(3)
C5 C4 C11 C10 -0.7(3)
C3 C4 C11 C10 179.51(18)
C7 C10 C11 O2 -178.31(17)
C9 C10 C11 O2 3.1(4)
C7 C10 C11 C4 0.6(3)
C9 C10 C11 C4 -178.0(2)

loop_
_cod_related_entry_id
_cod_related_entry_database
_cod_related_entry_code
1 ChemSpider 4659
